data_7717827
loop_
_publ_author_name
'Patra, Roumi'
'Sinha, Debopam'
'Mondal, Sandip'
'Rajak, Kajal Krishna'

_publ_section_title
;
 New VVO2,VVO, VVOVVO and electrogenerated VIVOVVO systems of valproic
 acid hydrazones: Study of catalytic activity
;
_journal_name_full 'Dalton Transactions'
_journal_paper_doi 10.1039/D4DT02030H
_journal_year 2025
_chemical_formula_moiety 'C38 H44 N4 O7 V2, [+ solvents]'
_chemical_formula_sum 'C38 H44 N4 O7 V2'
_chemical_formula_weight 770.65
_space_group_crystal_system triclinic
_space_group_IT_number 2
_space_group_name_Hall '-P 1'
_space_group_name_H-M_alt 'P -1'
_atom_sites_solution_hydrogens geom
_audit_block_doi 10.5517/ccdc.csd.cc252plk
_audit_creation_date 2024-01-16
_audit_creation_method
;
Olex2 1.5
(compiled 2023.08.24 svn.re1ec1418 for OlexSys, GUI svn.r6817)
;
_audit_update_record
;
2024-01-16 deposited with the CCDC.	2025-01-15 downloaded from the CCDC.
;
_cell_angle_alpha 75.983(5)
_cell_angle_beta 89.588(5)
_cell_angle_gamma 75.312(5)
_cell_formula_units_Z 2
_cell_length_a 8.6752(14)
_cell_length_b 13.712(2)
_cell_length_c 17.313(3)
_cell_measurement_reflns_used 4870
_cell_measurement_temperature 273.15
_cell_measurement_theta_max 17.57
_cell_measurement_theta_min 2.22
_cell_volume 1929.6(5)
_computing_molecular_graphics 'Olex2 1.5 (Dolomanov et al., 2009)'
_computing_publication_material 'Olex2 1.5 (Dolomanov et al., 2009)'
_computing_structure_refinement 'XL  (Sheldrick, 2008)'
_computing_structure_solution 'SHELXT 2014/5 (Sheldrick, 2014)'
_diffrn_ambient_temperature 273.15
_diffrn_detector 'Bruker APEX2 area detector'
_diffrn_detector_area_resol_mean 7.9
_diffrn_detector_type 'CCD area detector'
_diffrn_measured_fraction_theta_full 0.994
_diffrn_measured_fraction_theta_max 0.994
_diffrn_measurement_device 'three-circle diffractometer'
_diffrn_measurement_device_type 'Bruker SMART APEX2 area detector'
_diffrn_measurement_method '\w and \f scans'
_diffrn_radiation_monochromator 'mirror optics'
_diffrn_radiation_probe x-ray
_diffrn_radiation_type MoK\a
_diffrn_radiation_wavelength 0.71073
_diffrn_reflns_av_R_equivalents 0.1812
_diffrn_reflns_av_unetI/netI 0.0914
_diffrn_reflns_Laue_measured_fraction_full 0.994
_diffrn_reflns_Laue_measured_fraction_max 0.994
_diffrn_reflns_limit_h_max 7
_diffrn_reflns_limit_h_min -7
_diffrn_reflns_limit_k_max 11
_diffrn_reflns_limit_k_min -11
_diffrn_reflns_limit_l_max 14
_diffrn_reflns_limit_l_min -14
_diffrn_reflns_number 20644
_diffrn_reflns_point_group_measured_fraction_full 0.994
_diffrn_reflns_point_group_measured_fraction_max 0.994
_diffrn_reflns_theta_full 17.642
_diffrn_reflns_theta_max 17.642
_diffrn_reflns_theta_min 1.741
_diffrn_source 'microfocus sealed X-ray tube'
_diffrn_source_type 'Incoatec I\ms'
_exptl_absorpt_coefficient_mu 0.536
_exptl_absorpt_correction_type multi-scan
_exptl_crystal_colour 'metallic dark green'
_exptl_crystal_colour_lustre metallic
_exptl_crystal_colour_modifier dark
_exptl_crystal_colour_primary green
_exptl_crystal_density_diffrn 1.326
_exptl_crystal_description needle
_exptl_crystal_F_000 804
_exptl_crystal_size_max 0.3
_exptl_crystal_size_mid 0.2
_exptl_crystal_size_min 0.1
_exptl_transmission_factor_max 0.948
_exptl_transmission_factor_min 0.880
_refine_diff_density_max 0.502
_refine_diff_density_min -0.413
_refine_diff_density_rms 0.086
_refine_ls_extinction_coef 0.0056(17)
_refine_ls_extinction_expression Fc^*^=kFc[1+0.001xFc^2^\l^3^/sin(2\q)]^-1/4^
_refine_ls_extinction_method 'SHELXL-2016/6 (Sheldrick 2016)'
_refine_ls_goodness_of_fit_ref 1.055
_refine_ls_hydrogen_treatment constr
_refine_ls_matrix_type full
_refine_ls_number_parameters 285
_refine_ls_number_reflns 2499
_refine_ls_number_restraints 231
_refine_ls_restrained_S_all 1.006
_refine_ls_R_factor_all 0.1257
_refine_ls_R_factor_gt 0.0830
_refine_ls_shift/su_max 0.000
_refine_ls_shift/su_mean 0.000
_refine_ls_structure_factor_coef Fsqd
_refine_ls_weighting_details 'w=1/[\s^2^(Fo^2^)+(0.1203P)^2^+7.0856P] where P=(Fo^2^+2Fc^2^)/3'
_refine_ls_weighting_scheme calc
_refine_ls_wR_factor_gt 0.2066
_refine_ls_wR_factor_ref 0.2358
_reflns_Friedel_coverage 0.000
_reflns_number_gt 1673
_reflns_number_total 2499
_reflns_threshold_expression 'I > 2\s(I)'
_cod_data_source_file d4dt02030h2.cif
_cod_data_source_block complex6
_cod_database_code 7717827
_shelx_shelxl_version_number 2016/6
_shelx_space_group_comment
;
The symmetry employed for this shelxl refinement is uniquely defined
by the following loop, which should always be used as a source of
symmetry information in preference to the above space-group names.
They are only intended as comments.
;
_shelx_estimated_absorpt_t_max 0.948
_shelx_estimated_absorpt_t_min 0.856
_olex2_refinement_description
;
1. Fixed Uiso
 At 1.2 times of:
  All C(H) groups, All C(H,H) groups
 At 1.5 times of:
  All C(H,H,H) groups
2. Restrained distances
 C13-C14 \\sim C14-C15
 with sigma of 0.02
 C37-C38 \\sim C38-C36
 with sigma of 0.02
3. Restrained planarity
 C5, C23, C22, C21, C20, C19, C18, C17, C16, C6
 with sigma of 0.1
4. Uiso/Uaniso restraints and constraints
C23 \\sim C22 \\sim C21 \\sim C20 \\sim C19 \\sim C18 \\sim C17 \\sim C16 \\sim
C6 \\sim C5: within 1.7A with sigma of 0.04 and sigma for terminal atoms of
0.08 within 1.7A
C38 \\sim C37: within 1.7A with sigma of 0.04 and sigma for terminal atoms of
0.08 within 1.7A
Uanis(C5) \\sim Ueq, Uanis(C23) \\sim Ueq, Uanis(C22) \\sim Ueq, Uanis(C21)
\\sim Ueq, Uanis(C20) \\sim Ueq, Uanis(C19) \\sim Ueq, Uanis(C18) \\sim Ueq,
Uanis(C17) \\sim Ueq, Uanis(C16) \\sim Ueq, Uanis(C6) \\sim Ueq: with sigma of
0.1 and sigma for terminal atoms of 0.2
Uanis(C38) \\sim Ueq, Uanis(C37) \\sim Ueq: with sigma of 0.1 and sigma for
terminal atoms of 0.2
Uanis(C23) = Uanis(C22) = Uanis(C21) = Uanis(C20) = Uanis(C19) = Uanis(C18) =
Uanis(C17) = Uanis(C16) = Uanis(C6) = Uanis(C5)
Uanis(C17) = Uanis(C18) = Uanis(C19) = Uanis(C20) = Uanis(C21) = Uanis(C22) =
Uanis(C23) = Uanis(C5) = Uanis(C6) = Uanis(C16)
Uanis(C13) = Uanis(C14) = Uanis(C15)
Uanis(C25) = Uanis(C24) = Uanis(C29) = Uanis(C28) = Uanis(C27) = Uanis(C26)
Uanis(C10) = Uanis(C9) = Uanis(C13)
Uanis(C36) = Uanis(C32) = Uanis(C38) = Uanis(C37)
Uanis(C9) = Uanis(C8) = Uanis(C13)
Uanis(N2) = Uanis(C4)
Uanis(C30) = Uanis(C1) = Uanis(C31) = Uanis(C2) = Uanis(C24) = Uanis(C29) =
Uanis(C3) = Uanis(N2) = Uanis(N1)
5. Rigid body (RIGU) restrains
 C23, C22, C21, C20, C19, C18, C17, C16, C6, C5
 with sigma for 1-2 distances of 0.004 and sigma for 1-3 distances of 0.004
 C38, C37
 with sigma for 1-2 distances of 0.004 and sigma for 1-3 distances of 0.004
6.a Ternary CH refined with riding coordinates:
 C32(H32), C9(H9)
6.b Secondary CH2 refined with riding coordinates:
 C36(H36A,H36B), C33(H33A,H33B), C10(H10A,H10B), C11(H11A,H11B), C14(H14A,
 H14B), C13(H13A,H13B), C34(H34A,H34B), C38(H38A,H38B)
6.c Aromatic/amide H refined with riding coordinates:
 C22(H22), C31(H31), C23(H23), C7(H7), C17(H17), C27(H27), C28(H28), C18(H18),
 C3(H3), C20(H20), C25(H25), C30(H30), C26(H26), C19(H19)
6.d Idealised Me refined as rotating group:
 C15(H15A,H15B,H15C), C12(H12A,H12B,H12C), C35(H35A,H35B,H35C), C37(H37A,H37B,
 H37C)
;
_smtbx_masks_void_probe_radius 1.2
_smtbx_masks_void_truncation_radius 1.2
_olex2_submission_special_instructions 'No special instructions were received'

loop_
_space_group_symop_operation_xyz
'x, y, z'
'-x, -y, -z'

loop_
_atom_site_label
_atom_site_type_symbol
_atom_site_fract_x
_atom_site_fract_y
_atom_site_fract_z
_atom_site_U_iso_or_equiv
_atom_site_adp_type
_atom_site_occupancy
_atom_site_site_symmetry_order
_atom_site_calc_flag
_atom_site_refinement_flags_posn
_atom_site_refinement_flags_adp
_atom_site_refinement_flags_occupancy
_atom_site_disorder_assembly
_atom_site_disorder_group
V1 V 0.1322(3) 0.85190(17) 0.73133(12) 0.0563(10) Uani 1 1 d . . . . .
V2 V 0.2862(3) 0.63274(17) 0.69616(12) 0.0588(11) Uani 1 1 d . . . . .
O2 O 0.3015(10) 0.7607(6) 0.8036(4) 0.058(3) Uani 1 1 d . . . . .
O4 O 0.2825(10) 0.5440(7) 0.7933(4) 0.064(3) Uani 1 1 d . . . . .
O7 O -0.0171(11) 0.8805(7) 0.7809(5) 0.072(3) Uani 1 1 d . . . . .
O1 O 0.1040(11) 0.9532(7) 0.6391(4) 0.068(3) Uani 1 1 d . . . . .
O5 O 0.3975(14) 0.7290(7) 0.6369(5) 0.077(3) Uani 1 1 d . . . . .
N1 N 0.2508(13) 0.9459(8) 0.7700(6) 0.0594(13) Uani 1 1 d . . . . .
O6 O 0.2375(11) 0.5773(6) 0.6332(5) 0.071(3) Uani 1 1 d . . . . .
N3 N 0.5234(13) 0.5558(10) 0.7087(6) 0.060(3) Uani 1 1 d . . . . .
N4 N 0.6345(15) 0.6057(11) 0.6660(8) 0.080(4) Uani 1 1 d . . . . .
N2 N 0.3541(13) 0.8994(8) 0.8357(6) 0.0594(13) Uani 1 1 d . . . . .
O3 O 0.1200(11) 0.7422(6) 0.6973(4) 0.066(3) Uani 1 1 d . . . . .
C2 C 0.1129(16) 1.1074(10) 0.6778(7) 0.0594(13) Uani 1 1 d . . . . .
C6 C 0.4923(17) 0.3956(11) 0.7923(7) 0.0644(16) Uani 1 1 d . U . . .
C29 C -0.0254(16) 1.2757(10) 0.5888(7) 0.0594(13) Uani 1 1 d . . . . .
C5 C 0.3498(17) 0.4410(12) 0.8192(7) 0.0644(16) Uani 1 1 d . U . . .
C1 C 0.0650(16) 1.0575(11) 0.6256(7) 0.0594(13) Uani 1 1 d . . . . .
C21 C 0.4591(17) 0.2264(11) 0.8683(7) 0.0644(16) Uani 1 1 d . U . . .
C16 C 0.5539(17) 0.2811(11) 0.8172(7) 0.0644(16) Uani 1 1 d . U . . .
C8 C 0.548(3) 0.699(2) 0.6278(13) 0.128(3) Uani 1 1 d . . . . .
C22 C 0.3198(16) 0.2778(11) 0.8955(6) 0.0644(16) Uani 1 1 d . U . . .
H22 H 0.263162 0.239265 0.930772 0.077 Uiso 1 1 calc R U . . .
C31 C -0.0238(15) 1.1154(10) 0.5547(7) 0.0594(13) Uani 1 1 d . . . . .
H31 H -0.052669 1.081124 0.519137 0.071 Uiso 1 1 calc R U . . .
C23 C 0.2632(15) 0.3819(10) 0.8728(6) 0.0644(16) Uani 1 1 d . U . . .
H23 H 0.168747 0.414766 0.891881 0.077 Uiso 1 1 calc R U . . .
C7 C 0.5842(16) 0.4589(13) 0.7445(7) 0.059(4) Uani 1 1 d . . . . .
H7 H 0.691410 0.429177 0.739096 0.070 Uiso 1 1 calc R U . . .
C36 C 0.6179(16) 0.6544(11) 0.8978(9) 0.087(3) Uani 1 1 d D . . . .
H36A H 0.661671 0.598442 0.944469 0.105 Uiso 1 1 calc R U . . .
H36B H 0.584979 0.623343 0.858141 0.105 Uiso 1 1 calc R U . . .
C24 C 0.0618(16) 1.2200(10) 0.6607(7) 0.0594(13) Uani 1 1 d . . . . .
C17 C 0.6934(16) 0.2265(11) 0.7913(7) 0.0644(16) Uani 1 1 d . U . . .
H17 H 0.756102 0.262496 0.758035 0.077 Uiso 1 1 calc R U . . .
C4 C 0.3744(17) 0.8000(11) 0.8480(8) 0.0594(13) Uani 1 1 d . . . . .
C27 C -0.0366(15) 1.4365(10) 0.6236(7) 0.0594(13) Uani 1 1 d . . . . .
H27 H -0.066149 1.508882 0.611360 0.071 Uiso 1 1 calc R U . . .
C28 C -0.0763(15) 1.3873(10) 0.5713(7) 0.0594(13) Uani 1 1 d . . . . .
H28 H -0.136040 1.425184 0.524330 0.071 Uiso 1 1 calc R U . . .
C18 C 0.7395(16) 0.1204(10) 0.8139(7) 0.0644(16) Uani 1 1 d . U . . .
H18 H 0.832934 0.085331 0.795343 0.077 Uiso 1 1 calc R U . . .
C33 C 0.3689(17) 0.6627(11) 0.9713(8) 0.070(5) Uani 1 1 d . . . . .
H33A H 0.432523 0.617578 1.018398 0.084 Uiso 1 1 calc R U . . .
H33B H 0.338864 0.618758 0.941004 0.084 Uiso 1 1 calc R U . . .
C32 C 0.4703(17) 0.7265(11) 0.9210(9) 0.087(3) Uani 1 1 d . . . . .
H32 H 0.505059 0.767760 0.953022 0.105 Uiso 1 1 calc R U . . .
C3 C 0.2185(16) 1.0479(10) 0.7455(7) 0.0594(13) Uani 1 1 d . . . . .
H3 H 0.266628 1.083182 0.773602 0.071 Uiso 1 1 calc R U . . .
C15 C 0.631(2) 0.9902(13) 0.6646(10) 0.128(3) Uani 1 1 d D . . . .
H15A H 0.660393 0.984528 0.719278 0.192 Uiso 1 1 calc R U . . .
H15B H 0.527663 1.037407 0.650220 0.192 Uiso 1 1 calc R U . . .
H15C H 0.708230 1.015962 0.630977 0.192 Uiso 1 1 calc R U . . .
C10 C 0.586(3) 0.7629(15) 0.4917(11) 0.128(3) Uani 1 1 d . . . . .
H10A H 0.649055 0.800318 0.455173 0.153 Uiso 1 1 calc R U . . .
H10B H 0.476166 0.803852 0.481159 0.153 Uiso 1 1 calc R U . . .
C11 C 0.595(3) 0.6642(17) 0.4680(11) 0.160(10) Uani 1 1 d . . . . .
H11A H 0.706869 0.627646 0.468652 0.192 Uiso 1 1 calc R U . . .
H11B H 0.546079 0.620970 0.508121 0.192 Uiso 1 1 calc R U . . .
C14 C 0.629(2) 0.8914(13) 0.6550(10) 0.128(3) Uani 1 1 d D . . . .
H14A H 0.727128 0.843961 0.681457 0.153 Uiso 1 1 calc R U . . .
H14B H 0.543168 0.872303 0.686504 0.153 Uiso 1 1 calc R U . . .
C12 C 0.525(3) 0.6735(19) 0.3943(13) 0.190(11) Uani 1 1 d . . . . .
H12A H 0.601959 0.678025 0.354574 0.285 Uiso 1 1 calc R U . . .
H12B H 0.437649 0.735137 0.381230 0.285 Uiso 1 1 calc R U . . .
H12C H 0.485122 0.613638 0.395991 0.285 Uiso 1 1 calc R U . . .
C13 C 0.612(3) 0.8659(14) 0.5839(10) 0.128(3) Uani 1 1 d D . . . .
H13A H 0.684165 0.897223 0.548952 0.153 Uiso 1 1 calc R U . . .
H13B H 0.505331 0.904093 0.562362 0.153 Uiso 1 1 calc R U . . .
C20 C 0.5170(16) 0.1136(10) 0.8897(7) 0.0644(16) Uani 1 1 d . U . . .
H20 H 0.458799 0.073910 0.922920 0.077 Uiso 1 1 calc R U . . .
C25 C 0.0947(16) 1.2779(10) 0.7118(7) 0.0594(13) Uani 1 1 d . . . . .
H25 H 0.152438 1.243097 0.759932 0.071 Uiso 1 1 calc R U . . .
C30 C -0.0682(16) 1.2212(10) 0.5373(7) 0.0594(13) Uani 1 1 d . . . . .
H30 H -0.128289 1.258145 0.490213 0.071 Uiso 1 1 calc R U . . .
C34 C 0.2185(19) 0.7286(12) 0.9972(8) 0.082(5) Uani 1 1 d . . . . .
H34A H 0.151112 0.770380 0.950328 0.099 Uiso 1 1 calc R U . . .
H34B H 0.247666 0.775730 1.024726 0.099 Uiso 1 1 calc R U . . .
C26 C 0.0448(15) 1.3833(10) 0.6933(7) 0.0594(13) Uani 1 1 d . . . . .
H26 H 0.067196 1.419230 0.729137 0.071 Uiso 1 1 calc R U . . .
C9 C 0.634(3) 0.7651(15) 0.5711(10) 0.128(3) Uani 1 1 d . . . . .
H9 H 0.748054 0.730440 0.579996 0.153 Uiso 1 1 calc R U . . .
C19 C 0.6538(16) 0.0656(11) 0.8622(7) 0.0644(16) Uani 1 1 d . U . . .
H19 H 0.689025 -0.006607 0.877020 0.077 Uiso 1 1 calc R U . . .
C35 C 0.1246(19) 0.6630(13) 1.0520(9) 0.115(7) Uani 1 1 d . . . . .
H35A H 0.087696 0.620373 1.023568 0.173 Uiso 1 1 calc R U . . .
H35B H 0.034657 0.707832 1.069459 0.173 Uiso 1 1 calc R U . . .
H35C H 0.192105 0.619309 1.097446 0.173 Uiso 1 1 calc R U . . .
C38 C 0.7470(14) 0.7036(11) 0.8657(9) 0.087(3) Uani 1 1 d D U . . .
H38A H 0.776979 0.737749 0.904018 0.105 Uiso 1 1 calc R U . . .
H38B H 0.705937 0.756730 0.817113 0.105 Uiso 1 1 calc R U . . .
C37 C 0.8918(16) 0.6288(10) 0.8482(8) 0.087(3) Uani 1 1 d D U . . .
H37A H 0.977614 0.661949 0.838635 0.131 Uiso 1 1 calc R U . . .
H37B H 0.869315 0.606957 0.801839 0.131 Uiso 1 1 calc R U . . .
H37C H 0.921787 0.569343 0.892929 0.131 Uiso 1 1 calc R U . . .

loop_
_atom_site_aniso_label
_atom_site_aniso_U_11
_atom_site_aniso_U_22
_atom_site_aniso_U_33
_atom_site_aniso_U_23
_atom_site_aniso_U_13
_atom_site_aniso_U_12
V1 0.066(2) 0.0456(18) 0.0498(16) -0.0061(13) -0.0015(14) -0.0056(14)
V2 0.075(2) 0.0477(18) 0.0470(16) -0.0015(13) 0.0050(13) -0.0135(16)
O2 0.068(7) 0.051(6) 0.044(5) -0.001(5) 0.000(5) -0.008(5)
O4 0.058(7) 0.061(7) 0.054(5) 0.001(5) 0.013(5) 0.002(5)
O7 0.064(7) 0.071(7) 0.078(6) -0.026(5) 0.021(6) -0.008(6)
O1 0.105(8) 0.048(6) 0.043(5) -0.014(5) -0.010(5) -0.003(6)
O5 0.131(10) 0.050(7) 0.056(6) -0.001(5) 0.015(6) -0.048(7)
N1 0.066(3) 0.051(3) 0.050(3) 0.000(3) -0.003(2) -0.006(3)
O6 0.107(8) 0.050(6) 0.056(6) -0.017(5) -0.002(5) -0.017(6)
N3 0.061(10) 0.057(9) 0.051(7) -0.007(7) 0.008(7) 0.000(8)
N4 0.072(10) 0.094(11) 0.095(9) -0.029(8) 0.051(8) -0.055(9)
N2 0.066(3) 0.051(3) 0.050(3) 0.000(3) -0.003(2) -0.006(3)
O3 0.078(7) 0.055(6) 0.059(6) -0.009(5) 0.003(5) -0.011(6)
C2 0.066(3) 0.051(3) 0.050(3) 0.000(3) -0.003(2) -0.006(3)
C6 0.062(4) 0.066(4) 0.056(3) -0.004(3) 0.005(3) -0.010(3)
C29 0.066(3) 0.051(3) 0.050(3) 0.000(3) -0.003(2) -0.006(3)
C5 0.062(4) 0.066(4) 0.056(3) -0.004(3) 0.005(3) -0.010(3)
C1 0.066(3) 0.051(3) 0.050(3) 0.000(3) -0.003(2) -0.006(3)
C21 0.062(4) 0.066(4) 0.056(3) -0.004(3) 0.005(3) -0.010(3)
C16 0.062(4) 0.066(4) 0.056(3) -0.004(3) 0.005(3) -0.010(3)
C8 0.186(9) 0.112(7) 0.106(6) -0.026(7) 0.044(7) -0.078(7)
C22 0.062(4) 0.066(4) 0.056(3) -0.004(3) 0.005(3) -0.010(3)
C31 0.066(3) 0.051(3) 0.050(3) 0.000(3) -0.003(2) -0.006(3)
C23 0.062(4) 0.066(4) 0.056(3) -0.004(3) 0.005(3) -0.010(3)
C7 0.037(10) 0.071(12) 0.058(9) -0.008(9) 0.012(8) -0.004(10)
C36 0.065(7) 0.072(7) 0.100(6) 0.005(5) 0.019(5) 0.001(4)
C24 0.066(3) 0.051(3) 0.050(3) 0.000(3) -0.003(2) -0.006(3)
C17 0.062(4) 0.066(4) 0.056(3) -0.004(3) 0.005(3) -0.010(3)
C4 0.066(3) 0.051(3) 0.050(3) 0.000(3) -0.003(2) -0.006(3)
C27 0.066(3) 0.051(3) 0.050(3) 0.000(3) -0.003(2) -0.006(3)
C28 0.066(3) 0.051(3) 0.050(3) 0.000(3) -0.003(2) -0.006(3)
C18 0.062(4) 0.066(4) 0.056(3) -0.004(3) 0.005(3) -0.010(3)
C33 0.057(12) 0.077(11) 0.061(9) 0.010(9) 0.006(8) -0.017(10)
C32 0.065(7) 0.072(7) 0.100(6) 0.005(5) 0.019(5) 0.001(4)
C3 0.066(3) 0.051(3) 0.050(3) 0.000(3) -0.003(2) -0.006(3)
C15 0.186(9) 0.112(7) 0.106(6) -0.026(7) 0.044(7) -0.078(7)
C10 0.186(9) 0.112(7) 0.106(6) -0.026(7) 0.044(7) -0.078(7)
C11 0.24(3) 0.17(2) 0.058(13) -0.037(13) 0.017(14) -0.019(19)
C14 0.186(9) 0.112(7) 0.106(6) -0.026(7) 0.044(7) -0.078(7)
C12 0.23(3) 0.24(3) 0.109(18) -0.076(19) 0.042(18) -0.04(2)
C13 0.186(9) 0.112(7) 0.106(6) -0.026(7) 0.044(7) -0.078(7)
C20 0.062(4) 0.066(4) 0.056(3) -0.004(3) 0.005(3) -0.010(3)
C25 0.066(3) 0.051(3) 0.050(3) 0.000(3) -0.003(2) -0.006(3)
C30 0.066(3) 0.051(3) 0.050(3) 0.000(3) -0.003(2) -0.006(3)
C34 0.079(14) 0.092(13) 0.067(10) -0.003(10) 0.007(10) -0.024(12)
C26 0.066(3) 0.051(3) 0.050(3) 0.000(3) -0.003(2) -0.006(3)
C9 0.186(9) 0.112(7) 0.106(6) -0.026(7) 0.044(7) -0.078(7)
C19 0.062(4) 0.066(4) 0.056(3) -0.004(3) 0.005(3) -0.010(3)
C35 0.101(15) 0.129(16) 0.101(12) 0.016(12) 0.035(11) -0.049(13)
C38 0.065(7) 0.072(7) 0.100(6) 0.005(5) 0.019(5) 0.001(4)
C37 0.065(7) 0.072(7) 0.100(6) 0.005(5) 0.019(5) 0.001(4)

loop_
_atom_type_symbol
_atom_type_description
_atom_type_scat_dispersion_real
_atom_type_scat_dispersion_imag
_atom_type_scat_source
C C 0.0033 0.0016 'International Tables Vol C Tables 4.2.6.8 and 6.1.1.4'
H H 0.0000 0.0000 'International Tables Vol C Tables 4.2.6.8 and 6.1.1.4'
N N 0.0061 0.0033 'International Tables Vol C Tables 4.2.6.8 and 6.1.1.4'
O O 0.0106 0.0060 'International Tables Vol C Tables 4.2.6.8 and 6.1.1.4'
V V 0.3005 0.5294 'International Tables Vol C Tables 4.2.6.8 and 6.1.1.4'

loop_
_geom_angle_atom_site_label_1
_geom_angle_atom_site_label_2
_geom_angle_atom_site_label_3
_geom_angle
_geom_angle_site_symmetry_1
_geom_angle_site_symmetry_3
_geom_angle_publ_flag
O2 V1 N1 73.8(4) . . ?
O7 V1 O2 107.6(4) . . ?
O7 V1 O1 107.2(4) . . ?
O7 V1 N1 94.3(5) . . ?
O7 V1 O3 107.6(5) . . ?
O1 V1 O2 139.1(4) . . ?
O1 V1 N1 82.9(4) . . ?
O3 V1 O2 87.0(4) . . ?
O3 V1 O1 102.2(4) . . ?
O3 V1 N1 154.6(4) . . ?
O4 V2 O5 143.3(4) . . ?
O4 V2 N3 82.5(4) . . ?
O5 V2 N3 73.5(5) . . ?
O6 V2 O4 105.1(4) . . ?
O6 V2 O5 104.9(4) . . ?
O6 V2 N3 96.4(5) . . ?
O6 V2 O3 106.8(5) . . ?
O3 V2 O4 102.7(4) . . ?
O3 V2 O5 88.4(4) . . ?
O3 V2 N3 153.7(5) . . ?
C4 O2 V1 118.3(9) . . ?
C5 O4 V2 130.0(8) . . ?
C1 O1 V1 131.1(8) . . ?
C8 O5 V2 120.6(13) . . ?
N2 N1 V1 116.3(8) . . ?
C3 N1 V1 125.9(9) . . ?
C3 N1 N2 116.9(11) . . ?
N4 N3 V2 119.1(9) . . ?
C7 N3 V2 126.3(10) . . ?
C7 N3 N4 114.0(12) . . ?
C8 N4 N3 105.1(15) . . ?
C4 N2 N1 107.3(12) . . ?
V1 O3 V2 124.8(5) . . ?
C1 C2 C24 119.2(12) . . ?
C1 C2 C3 119.7(12) . . ?
C3 C2 C24 121.1(13) . . ?
C5 C6 C16 118.8(13) . . ?
C5 C6 C7 120.3(13) . . ?
C7 C6 C16 120.8(13) . . ?
C24 C29 C28 119.5(13) . . ?
C30 C29 C24 119.3(13) . . ?
C30 C29 C28 121.2(12) . . ?
O4 C5 C6 121.0(12) . . ?
O4 C5 C23 116.9(13) . . ?
C6 C5 C23 122.0(14) . . ?
O1 C1 C2 122.3(12) . . ?
O1 C1 C31 117.5(13) . . ?
C2 C1 C31 120.2(13) . . ?
C16 C21 C20 116.1(13) . . ?
C22 C21 C16 121.5(13) . . ?
C22 C21 C20 122.4(13) . . ?
C21 C16 C6 116.4(13) . . ?
C17 C16 C6 123.8(12) . . ?
C17 C16 C21 119.7(13) . . ?
O5 C8 N4 121.2(17) . . ?
O5 C8 C9 122(2) . . ?
N4 C8 C9 116(2) . . ?
C21 C22 H22 118.9 . . ?
C23 C22 C21 122.1(13) . . ?
C23 C22 H22 118.9 . . ?
C1 C31 H31 119.6 . . ?
C30 C31 C1 120.7(14) . . ?
C30 C31 H31 119.6 . . ?
C5 C23 H23 120.5 . . ?
C22 C23 C5 119.0(14) . . ?
C22 C23 H23 120.5 . . ?
N3 C7 C6 122.5(13) . . ?
N3 C7 H7 118.7 . . ?
C6 C7 H7 118.7 . . ?
H36A C36 H36B 107.4 . . ?
C32 C36 H36A 108.3 . . ?
C32 C36 H36B 108.3 . . ?
C38 C36 H36A 108.3 . . ?
C38 C36 H36B 108.3 . . ?
C38 C36 C32 115.8(13) . . ?
C29 C24 C2 119.1(13) . . ?
C25 C24 C2 123.9(12) . . ?
C25 C24 C29 117.0(12) . . ?
C16 C17 H17 119.7 . . ?
C18 C17 C16 120.7(13) . . ?
C18 C17 H17 119.7 . . ?
O2 C4 N2 121.7(12) . . ?
O2 C4 C32 117.3(13) . . ?
N2 C4 C32 120.6(15) . . ?
C28 C27 H27 119.3 . . ?
C26 C27 H27 119.3 . . ?
C26 C27 C28 121.4(13) . . ?
C29 C28 H28 120.4 . . ?
C27 C28 C29 119.3(12) . . ?
C27 C28 H28 120.4 . . ?
C17 C18 H18 119.2 . . ?
C19 C18 C17 121.6(14) . . ?
C19 C18 H18 119.2 . . ?
H33A C33 H33B 107.7 . . ?
C32 C33 H33A 108.9 . . ?
C32 C33 H33B 108.9 . . ?
C32 C33 C34 113.5(12) . . ?
C34 C33 H33A 108.9 . . ?
C34 C33 H33B 108.9 . . ?
C36 C32 H32 108.4 . . ?
C4 C32 C36 111.0(12) . . ?
C4 C32 C33 110.6(13) . . ?
C4 C32 H32 108.4 . . ?
C33 C32 C36 109.9(12) . . ?
C33 C32 H32 108.4 . . ?
N1 C3 C2 123.4(13) . . ?
N1 C3 H3 118.3 . . ?
C2 C3 H3 118.3 . . ?
H15A C15 H15B 109.5 . . ?
H15A C15 H15C 109.5 . . ?
H15B C15 H15C 109.5 . . ?
C14 C15 H15A 109.5 . . ?
C14 C15 H15B 109.5 . . ?
C14 C15 H15C 109.5 . . ?
H10A C10 H10B 106.6 . . ?
C11 C10 H10A 106.6 . . ?
C11 C10 H10B 106.6 . . ?
C9 C10 H10A 106.6 . . ?
C9 C10 H10B 106.6 . . ?
C9 C10 C11 122.8(17) . . ?
C10 C11 H11A 108.1 . . ?
C10 C11 H11B 108.1 . . ?
H11A C11 H11B 107.3 . . ?
C12 C11 C10 117(2) . . ?
C12 C11 H11A 108.1 . . ?
C12 C11 H11B 108.1 . . ?
C15 C14 H14A 105.7 . . ?
C15 C14 H14B 105.7 . . ?
H14A C14 H14B 106.2 . . ?
C13 C14 C15 126.4(17) . . ?
C13 C14 H14A 105.7 . . ?
C13 C14 H14B 105.7 . . ?
C11 C12 H12A 109.5 . . ?
C11 C12 H12B 109.5 . . ?
C11 C12 H12C 109.5 . . ?
H12A C12 H12B 109.5 . . ?
H12A C12 H12C 109.5 . . ?
H12B C12 H12C 109.5 . . ?
C14 C13 H13A 105.4 . . ?
C14 C13 H13B 105.4 . . ?
C14 C13 C9 127.7(18) . . ?
H13A C13 H13B 106.0 . . ?
C9 C13 H13A 105.4 . . ?
C9 C13 H13B 105.4 . . ?
C21 C20 H20 119.5 . . ?
C19 C20 C21 121.0(13) . . ?
C19 C20 H20 119.5 . . ?
C24 C25 H25 119.1 . . ?
C26 C25 C24 121.9(12) . . ?
C26 C25 H25 119.1 . . ?
C29 C30 H30 119.3 . . ?
C31 C30 C29 121.3(12) . . ?
C31 C30 H30 119.3 . . ?
C33 C34 H34A 109.1 . . ?
C33 C34 H34B 109.1 . . ?
C33 C34 C35 112.4(12) . . ?
H34A C34 H34B 107.8 . . ?
C35 C34 H34A 109.1 . . ?
C35 C34 H34B 109.1 . . ?
C27 C26 C25 120.8(14) . . ?
C27 C26 H26 119.6 . . ?
C25 C26 H26 119.6 . . ?
C8 C9 H9 107.1 . . ?
C10 C9 C8 106.6(17) . . ?
C10 C9 H9 107.1 . . ?
C13 C9 C8 113.3(18) . . ?
C13 C9 C10 115.2(18) . . ?
C13 C9 H9 107.1 . . ?
C18 C19 C20 120.9(14) . . ?
C18 C19 H19 119.5 . . ?
C20 C19 H19 119.5 . . ?
C34 C35 H35A 109.5 . . ?
C34 C35 H35B 109.5 . . ?
C34 C35 H35C 109.5 . . ?
H35A C35 H35B 109.5 . . ?
H35A C35 H35C 109.5 . . ?
H35B C35 H35C 109.5 . . ?
C36 C38 H38A 108.8 . . ?
C36 C38 H38B 108.8 . . ?
C36 C38 C37 113.6(12) . . ?
H38A C38 H38B 107.7 . . ?
C37 C38 H38A 108.8 . . ?
C37 C38 H38B 108.8 . . ?
C38 C37 H37A 109.5 . . ?
C38 C37 H37B 109.5 . . ?
C38 C37 H37C 109.5 . . ?
H37A C37 H37B 109.5 . . ?
H37A C37 H37C 109.5 . . ?
H37B C37 H37C 109.5 . . ?

loop_
_geom_bond_atom_site_label_1
_geom_bond_atom_site_label_2
_geom_bond_distance
_geom_bond_site_symmetry_2
_geom_bond_publ_flag
V1 O2 1.904(8) . ?
V1 O7 1.568(9) . ?
V1 O1 1.816(8) . ?
V1 N1 2.066(11) . ?
V1 O3 1.770(9) . ?
V2 O4 1.827(8) . ?
V2 O5 1.925(9) . ?
V2 O6 1.585(9) . ?
V2 N3 2.047(12) . ?
V2 O3 1.802(9) . ?
O2 C4 1.289(15) . ?
O4 C5 1.348(15) . ?
O1 C1 1.345(14) . ?
O5 C8 1.29(3) . ?
N1 N2 1.369(13) . ?
N1 C3 1.315(13) . ?
N3 N4 1.421(14) . ?
N3 C7 1.295(14) . ?
N4 C8 1.32(2) . ?
N2 C4 1.293(15) . ?
C2 C1 1.381(17) . ?
C2 C24 1.449(17) . ?
C2 C3 1.433(16) . ?
C6 C5 1.369(17) . ?
C6 C16 1.478(17) . ?
C6 C7 1.438(17) . ?
C29 C24 1.401(16) . ?
C29 C28 1.437(16) . ?
C29 C30 1.400(16) . ?
C5 C23 1.419(16) . ?
C1 C31 1.400(16) . ?
C21 C16 1.415(17) . ?
C21 C22 1.378(17) . ?
C21 C20 1.454(17) . ?
C16 C17 1.388(17) . ?
C8 C9 1.49(2) . ?
C22 H22 0.9300 . ?
C22 C23 1.345(16) . ?
C31 H31 0.9300 . ?
C31 C30 1.361(15) . ?
C23 H23 0.9300 . ?
C7 H7 0.9300 . ?
C36 H36A 0.9700 . ?
C36 H36B 0.9700 . ?
C36 C32 1.523(18) . ?
C36 C38 1.488(14) . ?
C24 C25 1.398(16) . ?
C17 H17 0.9300 . ?
C17 C18 1.364(16) . ?
C4 C32 1.509(18) . ?
C27 H27 0.9300 . ?
C27 C28 1.346(16) . ?
C27 C26 1.345(15) . ?
C28 H28 0.9300 . ?
C18 H18 0.9300 . ?
C18 C19 1.337(15) . ?
C33 H33A 0.9700 . ?
C33 H33B 0.9700 . ?
C33 C32 1.519(17) . ?
C33 C34 1.520(18) . ?
C32 H32 0.9800 . ?
C3 H3 0.9300 . ?
C15 H15A 0.9600 . ?
C15 H15B 0.9600 . ?
C15 H15C 0.9600 . ?
C15 C14 1.410(15) . ?
C10 H10A 0.9700 . ?
C10 H10B 0.9700 . ?
C10 C11 1.49(2) . ?
C10 C9 1.45(2) . ?
C11 H11A 0.9700 . ?
C11 H11B 0.9700 . ?
C11 C12 1.38(2) . ?
C14 H14A 0.9700 . ?
C14 H14B 0.9700 . ?
C14 C13 1.377(16) . ?
C12 H12A 0.9600 . ?
C12 H12B 0.9600 . ?
C12 H12C 0.9600 . ?
C13 H13A 0.9700 . ?
C13 H13B 0.9700 . ?
C13 C9 1.42(2) . ?
C20 H20 0.9300 . ?
C20 C19 1.347(16) . ?
C25 H25 0.9300 . ?
C25 C26 1.356(15) . ?
C30 H30 0.9300 . ?
C34 H34A 0.9700 . ?
C34 H34B 0.9700 . ?
C34 C35 1.524(17) . ?
C26 H26 0.9300 . ?
C9 H9 0.9800 . ?
C19 H19 0.9300 . ?
C35 H35A 0.9600 . ?
C35 H35B 0.9600 . ?
C35 H35C 0.9600 . ?
C38 H38A 0.9700 . ?
C38 H38B 0.9700 . ?
C38 C37 1.488(14) . ?
C37 H37A 0.9600 . ?
C37 H37B 0.9600 . ?
C37 H37C 0.9600 . ?

loop_
_geom_torsion_atom_site_label_1
_geom_torsion_atom_site_label_2
_geom_torsion_atom_site_label_3
_geom_torsion_atom_site_label_4
_geom_torsion
_geom_torsion_site_symmetry_1
_geom_torsion_site_symmetry_2
_geom_torsion_site_symmetry_3
_geom_torsion_site_symmetry_4
_geom_torsion_publ_flag
V1 O2 C4 N2 -11.6(17) . . . . ?
V1 O2 C4 C32 161.6(9) . . . . ?
V1 O1 C1 C2 33.1(19) . . . . ?
V1 O1 C1 C31 -148.6(9) . . . . ?
V1 N1 N2 C4 12.5(13) . . . . ?
V1 N1 C3 C2 -11.3(17) . . . . ?
V2 O4 C5 C6 33.2(17) . . . . ?
V2 O4 C5 C23 -144.4(8) . . . . ?
V2 O5 C8 N4 -8(3) . . . . ?
V2 O5 C8 C9 169.1(13) . . . . ?
V2 N3 N4 C8 2.3(16) . . . . ?
V2 N3 C7 C6 -10.4(18) . . . . ?
O2 V1 O1 C1 -97.5(12) . . . . ?
O2 V1 O3 V2 -30.8(5) . . . . ?
O2 C4 C32 C36 69.5(17) . . . . ?
O2 C4 C32 C33 -52.8(17) . . . . ?
O4 V2 O3 V1 90.8(5) . . . . ?
O4 C5 C23 C22 175.1(10) . . . . ?
O7 V1 O1 C1 49.8(12) . . . . ?
O7 V1 O3 V2 -138.4(5) . . . . ?
O1 V1 O3 V2 109.0(5) . . . . ?
O1 C1 C31 C30 179.6(11) . . . . ?
O5 V2 O4 C5 -93.9(12) . . . . ?
O5 V2 O3 V1 -53.8(5) . . . . ?
O5 C8 C9 C10 -73(2) . . . . ?
O5 C8 C9 C13 55(3) . . . . ?
N1 V1 O1 C1 -42.5(11) . . . . ?
N1 V1 O3 V2 9.8(11) . . . . ?
N1 N2 C4 O2 -1.3(17) . . . . ?
N1 N2 C4 C32 -174.3(11) . . . . ?
O6 V2 O4 C5 49.8(11) . . . . ?
O6 V2 O3 V1 -158.9(5) . . . . ?
N3 V2 O4 C5 -44.9(11) . . . . ?
N3 V2 O3 V1 -8.2(12) . . . . ?
N3 N4 C8 O5 3(2) . . . . ?
N3 N4 C8 C9 -174.0(15) . . . . ?
N4 N3 C7 C6 178.5(11) . . . . ?
N4 C8 C9 C10 104(2) . . . . ?
N4 C8 C9 C13 -128(2) . . . . ?
N2 N1 C3 C2 179.9(11) . . . . ?
N2 C4 C32 C36 -117.2(15) . . . . ?
N2 C4 C32 C33 120.5(15) . . . . ?
O3 V1 O1 C1 162.8(11) . . . . ?
O3 V2 O4 C5 161.3(10) . . . . ?
C2 C1 C31 C30 -2(2) . . . . ?
C2 C24 C25 C26 179.8(12) . . . . ?
C6 C5 C23 C22 -2.5(11) . . . . ?
C6 C16 C17 C18 -177.0(12) . . . . ?
C29 C24 C25 C26 0(2) . . . . ?
C5 C6 C16 C21 -0.2(18) . . . . ?
C5 C6 C16 C17 177.4(13) . . . . ?
C5 C6 C7 N3 -17(2) . . . . ?
C1 C2 C24 C29 -4.5(19) . . . . ?
C1 C2 C24 C25 175.7(12) . . . . ?
C1 C2 C3 N1 -13(2) . . . . ?
C1 C31 C30 C29 1(2) . . . . ?
C21 C16 C17 C18 1(2) . . . . ?
C21 C22 C23 C5 -0.2(9) . . . . ?
C21 C20 C19 C18 -1(2) . . . . ?
C16 C6 C5 O4 -174.8(11) . . . . ?
C16 C6 C5 C23 2.6(17) . . . . ?
C16 C6 C7 N3 166.3(13) . . . . ?
C16 C21 C22 C23 2.6(17) . . . . ?
C16 C21 C20 C19 0.4(19) . . . . ?
C16 C17 C18 C19 -1(2) . . . . ?
C22 C21 C16 C6 -2.3(19) . . . . ?
C22 C21 C16 C17 179.9(12) . . . . ?
C22 C21 C20 C19 -179.9(12) . . . . ?
C7 N3 N4 C8 174.1(14) . . . . ?
C7 C6 C5 O4 8.8(19) . . . . ?
C7 C6 C5 C23 -173.7(10) . . . . ?
C7 C6 C16 C21 176.1(12) . . . . ?
C7 C6 C16 C17 -6(2) . . . . ?
C24 C2 C1 O1 -177.9(11) . . . . ?
C24 C2 C1 C31 4(2) . . . . ?
C24 C2 C3 N1 170.2(12) . . . . ?
C24 C29 C28 C27 1.3(19) . . . . ?
C24 C29 C30 C31 -2(2) . . . . ?
C24 C25 C26 C27 -1(2) . . . . ?
C17 C18 C19 C20 1(2) . . . . ?
C28 C29 C24 C2 -179.9(12) . . . . ?
C28 C29 C24 C25 -0.1(19) . . . . ?
C28 C29 C30 C31 -178.2(12) . . . . ?
C28 C27 C26 C25 2(2) . . . . ?
C32 C36 C38 C37 176.8(13) . . . . ?
C32 C33 C34 C35 -176.3(12) . . . . ?
C3 N1 N2 C4 -177.7(11) . . . . ?
C3 C2 C1 O1 5(2) . . . . ?
C3 C2 C1 C31 -173.0(11) . . . . ?
C3 C2 C24 C29 172.3(12) . . . . ?
C3 C2 C24 C25 -7(2) . . . . ?
C15 C14 C13 C9 169(2) . . . . ?
C11 C10 C9 C8 -52(3) . . . . ?
C11 C10 C9 C13 -178.1(19) . . . . ?
C14 C13 C9 C8 48(3) . . . . ?
C14 C13 C9 C10 171(2) . . . . ?
C20 C21 C16 C6 177.4(11) . . . . ?
C20 C21 C16 C17 -0.4(19) . . . . ?
C20 C21 C22 C23 -177.1(10) . . . . ?
C30 C29 C24 C2 3.3(19) . . . . ?
C30 C29 C24 C25 -176.9(12) . . . . ?
C30 C29 C28 C27 178.0(12) . . . . ?
C34 C33 C32 C36 180.0(13) . . . . ?
C34 C33 C32 C4 -57.1(17) . . . . ?
C26 C27 C28 C29 -2(2) . . . . ?
C9 C10 C11 C12 171(2) . . . . ?
C38 C36 C32 C4 71.5(19) . . . . ?
C38 C36 C32 C33 -165.7(13) . . . . ?

loop_
_smtbx_masks_void_nr
_smtbx_masks_void_average_x
_smtbx_masks_void_average_y
_smtbx_masks_void_average_z
_smtbx_masks_void_volume
_smtbx_masks_void_count_electrons
_smtbx_masks_void_content
1 0.000 0.000 0.000 105.8 25.7 '2 ?'
